data_5000147
loop_
_publ_author_name
'Dickinson, C.'
'Stewart, J. M.'
'Holden, J. R.'

_publ_section_title
;
 A direct determination of the crystal structure of 2,3,4,6-tetranitroaniline
;
_journal_issue 5
_journal_name_full 'Acta Crystallographica'
_journal_page_first 663
_journal_page_last 670
_journal_paper_doi 10.1107/S0365110X66003669
_journal_volume 21
_journal_year 1966
_chemical_formula_sum 'C6 H3 N5 O8'
_space_group_IT_number 14
_symmetry_cell_setting monoclinic
_symmetry_space_group_name_Hall '-P 2ybc'
_symmetry_space_group_name_H-M 'P 1 21/c 1'
_cell_angle_alpha 90
_cell_angle_beta 98.8(3)
_cell_angle_gamma 90
_cell_formula_units_Z 4
_cell_length_a 7.27(1)
_cell_length_b 11.06(2)
_cell_length_c 12.27(2)
_cod_original_sg_symbol_H-M 'P 21/c'
_cod_database_code 5000147

loop_
_symmetry_equiv_pos_site_id
_symmetry_equiv_pos_as_xyz
1 x,y,z
2 -x,1/2+y,1/2-z
3 -x,-y,-z
4 x,-1/2-y,-1/2+z

loop_
_atom_site_label
_atom_site_type_symbol
_atom_site_fract_x
_atom_site_fract_y
_atom_site_fract_z
C1 C -0.24680 0.33570 0.22080
C2 C -0.41070 0.40940 0.20040
C3 C -0.55470 0.38340 0.11920
C4 C -0.54590 0.28410 0.05150
C5 C -0.38730 0.21430 0.06230
C6 C -0.24130 0.24010 0.14310
H11 H -0.00810 0.30280 0.31570
H12 H -0.12790 0.41940 0.35550
H5 H -0.38750 0.14310 0.00980
N1 N -0.11330 0.35770 0.30310
N2 N -0.41630 0.52090 0.26460
N3 N -0.71850 0.46550 0.10390
N4 N -0.70470 0.24340 -0.02540
N6 N -0.08130 0.15910 0.14890
O21 O -0.36360 0.51700 0.36360
O22 O -0.47380 0.61180 0.21460
O31 O -0.80970 0.46820 0.17860
O32 O -0.74490 0.52150 0.01850
O41 O -0.85810 0.28260 -0.01500
O42 O -0.67750 0.17180 -0.09770
O61 O -0.08670 0.07940 0.07950
O62 O 0.05040 0.17520 0.22110

loop_
_atom_type_symbol
_atom_type_radius_bond
C 0.68
H 0.20
N 0.68
O 0.68
